data_7201295
loop_
_publ_author_name
'Cui, Feng-Yun'
'Huang, Kun-Lin'
'Xu, Yan-Qing'
'Han, Zhan-Gang'
'Liu, Xi'
'Chi, Ying-Nan'
'Hu, Chang-Wen'

_publ_section_title
;
 Structural variability of Cd(II) and Co(II) mixed-ligand coordination
 polymers: effect of ligand isomerism and metal-to-ligand ratio
;
_journal_issue 12
_journal_name_full CrystEngComm
_journal_page_first 2757
_journal_paper_doi 10.1039/b907606a
_journal_volume 11
_journal_year 2009
_chemical_formula_sum 'C18 H21 Cd N5 O7'
_chemical_formula_weight 531.81
_chemical_name_systematic
;
?
;
_space_group_IT_number 14
_symmetry_cell_setting monoclinic
_symmetry_space_group_name_Hall '-P 2ybc'
_symmetry_space_group_name_H-M 'P 1 21/c 1'
_atom_sites_solution_hydrogens geom
_atom_sites_solution_primary direct
_atom_sites_solution_secondary difmap
_audit_creation_method SHELXL-97
_cell_angle_alpha 90.00
_cell_angle_beta 109.956(14)
_cell_angle_gamma 90.00
_cell_formula_units_Z 4
_cell_length_a 11.649(11)
_cell_length_b 21.52(2)
_cell_length_c 8.848(8)
_cell_measurement_reflns_used 4762
_cell_measurement_temperature 298(2)
_cell_measurement_theta_max 28.07
_cell_measurement_theta_min 2.70
_cell_volume 2085(3)
_computing_cell_refinement 'Bruker SMART'
_computing_data_collection 'Bruker SMART'
_computing_data_reduction 'Bruker SAINT'
_computing_molecular_graphics 'Bruker SHELXTL'
_computing_publication_material 'Bruker SHELXTL'
_computing_structure_refinement 'SHELXL-97 (Sheldrick, 1997)'
_computing_structure_solution 'SHELXS-97 (Sheldrick, 1990)'
_diffrn_ambient_temperature 298(2)
_diffrn_measured_fraction_theta_full 0.997
_diffrn_measured_fraction_theta_max 0.997
_diffrn_measurement_device_type 'CCD area detector'
_diffrn_measurement_method 'phi and omega scans'
_diffrn_radiation_monochromator graphite
_diffrn_radiation_source 'fine-focus sealed tube'
_diffrn_radiation_type MoK\a
_diffrn_radiation_wavelength 0.71073
_diffrn_reflns_av_R_equivalents 0.0391
_diffrn_reflns_av_sigmaI/netI 0.0492
_diffrn_reflns_limit_h_max 12
_diffrn_reflns_limit_h_min -13
_diffrn_reflns_limit_k_max 25
_diffrn_reflns_limit_k_min -21
_diffrn_reflns_limit_l_max 10
_diffrn_reflns_limit_l_min -10
_diffrn_reflns_number 10475
_diffrn_reflns_theta_full 25.01
_diffrn_reflns_theta_max 25.01
_diffrn_reflns_theta_min 1.86
_exptl_absorpt_coefficient_mu 1.098
_exptl_absorpt_correction_T_max 0.9731
_exptl_absorpt_correction_T_min 0.9548
_exptl_absorpt_correction_type multi-scan
_exptl_absorpt_process_details sadabs
_exptl_crystal_colour yellow
_exptl_crystal_density_diffrn 1.694
_exptl_crystal_density_method 'not measured'
_exptl_crystal_description block
_exptl_crystal_F_000 1072
_exptl_crystal_size_max 0.17
_exptl_crystal_size_mid 0.12
_exptl_crystal_size_min 0.10
_refine_diff_density_max 0.792
_refine_diff_density_min -0.548
_refine_diff_density_rms 0.076
_refine_ls_extinction_method none
_refine_ls_goodness_of_fit_ref 1.001
_refine_ls_hydrogen_treatment constr
_refine_ls_matrix_type full
_refine_ls_number_parameters 280
_refine_ls_number_reflns 3668
_refine_ls_number_restraints 0
_refine_ls_restrained_S_all 1.001
_refine_ls_R_factor_all 0.0457
_refine_ls_R_factor_gt 0.0316
_refine_ls_shift/su_max 0.001
_refine_ls_shift/su_mean 0.000
_refine_ls_structure_factor_coef Fsqd
_refine_ls_weighting_details 'calc w=1/[\s^2^(Fo^2^)+(0.0440P)^2^+0.0000P] where P=(Fo^2^+2Fc^2^)/3'
_refine_ls_weighting_scheme calc
_refine_ls_wR_factor_gt 0.0717
_refine_ls_wR_factor_ref 0.0761
_reflns_number_gt 2874
_reflns_number_total 3668
_reflns_threshold_expression >2sigma(I)
_cod_data_source_file b907606a.txt
_cod_data_source_block compound5
_cod_depositor_comments
;
The following automatic conversions were performed:
'_symmetry_cell_setting' value 'Monoclinic' changed to 'monoclinic'
according to '/home/saulius/struct/CIF-dictionaries/cif_core.dic'
dictionary named 'cif_core.dic' version 2.4.1 from 2010-06-29.

Automatic conversion script
Id: cif_fix_enum 1527 2010-12-29 10:47:43Z saulius 
;
_cod_original_sg_symbol_H-M P2(1)/c
_cod_database_code 7201295

loop_
_symmetry_equiv_pos_as_xyz
'x, y, z'
'-x, y+1/2, -z+1/2'
'-x, -y, -z'
'x, -y-1/2, z-1/2'

loop_
_atom_site_label
_atom_site_type_symbol
_atom_site_fract_x
_atom_site_fract_y
_atom_site_fract_z
_atom_site_U_iso_or_equiv
_atom_site_adp_type
_atom_site_occupancy
_atom_site_symmetry_multiplicity
_atom_site_calc_flag
_atom_site_refinement_flags
_atom_site_disorder_assembly
_atom_site_disorder_group
Cd1 Cd 0.23610(2) 0.409246(10) 0.72093(3) 0.03140(10) Uani 1 1 d . . .
N1 N 0.3605(2) 0.35421(11) 0.9459(3) 0.0301(6) Uani 1 1 d . . .
N2 N 0.5278(2) 0.34748(12) 1.1949(3) 0.0383(7) Uani 1 1 d . . .
N3 N 0.4548(3) 0.44173(12) 1.0828(4) 0.0541(9) Uani 1 1 d . . .
H3A H 0.4055 0.4642 1.0083 0.065 Uiso 1 1 calc R . .
H3B H 0.5092 0.4591 1.1632 0.065 Uiso 1 1 calc R . .
N4 N 0.1865(2) 0.30387(12) 0.6894(3) 0.0325(6) Uani 1 1 d . . .
N5 N 0.7822(3) 0.18866(16) 1.5737(4) 0.0573(9) Uani 1 1 d . . .
O1 O 0.3752(2) 0.39124(10) 0.5778(3) 0.0507(7) Uani 1 1 d . . .
O2 O 0.3735(2) 0.48302(11) 0.6782(3) 0.0458(6) Uani 1 1 d . . .
O3 O 0.0655(2) 0.42144(12) 0.8354(3) 0.0516(7) Uani 1 1 d . . .
O4 O 0.2079(2) 0.49221(12) 0.8732(3) 0.0557(7) Uani 1 1 d . . .
O5 O 0.1042(2) 0.43820(14) 0.4742(3) 0.0700(9) Uani 1 1 d . . .
H19 H 0.0305 0.4288 0.4269 0.105 Uiso 1 1 d R . .
H20 H 0.1169 0.4719 0.4340 0.105 Uiso 1 1 d R . .
O6 O 0.8651(3) 0.40184(11) 0.3229(3) 0.0639(8) Uani 1 1 d . . .
H21 H 0.8327 0.4321 0.2636 0.096 Uiso 1 1 d R . .
H22 H 0.8631 0.3711 0.2644 0.096 Uiso 1 1 d R . .
O7 O 0.1694(3) 0.55583(16) 0.3882(4) 0.0935(11) Uani 1 1 d . . .
H23 H 0.1205 0.5799 0.3171 0.140 Uiso 1 1 d R . .
H24 H 0.1737 0.5728 0.4774 0.140 Uiso 1 1 d R . .
C1 C 0.4469(3) 0.37991(15) 1.0738(4) 0.0356(8) Uani 1 1 d . . .
C2 C 0.5207(3) 0.28598(14) 1.1843(4) 0.0317(7) Uani 1 1 d . . .
C3 C 0.4332(3) 0.25544(14) 1.0589(4) 0.0336(8) Uani 1 1 d . . .
H3 H 0.4281 0.2123 1.0550 0.040 Uiso 1 1 calc R . .
C4 C 0.3540(3) 0.29203(13) 0.9401(4) 0.0290(7) Uani 1 1 d . . .
C5 C 0.2568(3) 0.26363(14) 0.7983(4) 0.0305(7) Uani 1 1 d . . .
C6 C 0.2391(3) 0.20019(15) 0.7831(4) 0.0414(9) Uani 1 1 d . . .
H6 H 0.2880 0.1734 0.8611 0.050 Uiso 1 1 calc R . .
C7 C 0.1483(3) 0.17735(17) 0.6512(4) 0.0488(10) Uani 1 1 d . . .
H7 H 0.1360 0.1347 0.6376 0.059 Uiso 1 1 calc R . .
C8 C 0.0760(3) 0.21769(17) 0.5396(4) 0.0488(10) Uani 1 1 d . . .
H8 H 0.0136 0.2030 0.4499 0.059 Uiso 1 1 calc R . .
C9 C 0.0972(3) 0.28031(16) 0.5624(4) 0.0445(9) Uani 1 1 d . . .
H9 H 0.0475 0.3076 0.4865 0.053 Uiso 1 1 calc R . .
C10 C 0.7770(3) 0.25055(19) 1.5665(5) 0.0547(11) Uani 1 1 d . . .
H10 H 0.8323 0.2729 1.6496 0.066 Uiso 1 1 calc R . .
C11 C 0.6948(3) 0.28308(17) 1.4438(4) 0.0457(9) Uani 1 1 d . . .
H11 H 0.6947 0.3263 1.4451 0.055 Uiso 1 1 calc R . .
C12 C 0.6121(3) 0.25106(15) 1.3183(4) 0.0354(8) Uani 1 1 d . . .
C13 C 0.6172(3) 0.18734(16) 1.3238(4) 0.0467(9) Uani 1 1 d . . .
H13 H 0.5635 0.1639 1.2416 0.056 Uiso 1 1 calc R . .
C14 C 0.7026(4) 0.15847(18) 1.4521(5) 0.0558(11) Uani 1 1 d . . .
H14 H 0.7045 0.1153 1.4537 0.067 Uiso 1 1 calc R . .
C15 C 0.4115(3) 0.44608(15) 0.5977(4) 0.0359(8) Uani 1 1 d . . .
C16 C 0.5039(4) 0.46684(16) 0.5242(5) 0.0570(11) Uani 1 1 d . . .
H16A H 0.5849 0.4591 0.6008 0.068 Uiso 1 1 calc R . .
H16B H 0.4945 0.4414 0.4302 0.068 Uiso 1 1 calc R . .
C17 C 0.0587(3) 0.51133(18) 0.9939(5) 0.0533(10) Uani 1 1 d . . .
H17A H 0.1181 0.5143 1.1016 0.064 Uiso 1 1 calc R . .
H17B H 0.0459 0.5529 0.9490 0.064 Uiso 1 1 calc R . .
C18 C 0.1128(3) 0.47185(17) 0.8934(4) 0.0397(8) Uani 1 1 d . . .

loop_
_atom_site_aniso_label
_atom_site_aniso_U_11
_atom_site_aniso_U_22
_atom_site_aniso_U_33
_atom_site_aniso_U_23
_atom_site_aniso_U_13
_atom_site_aniso_U_12
Cd1 0.03301(15) 0.02905(14) 0.03478(15) 0.00181(10) 0.01500(10) 0.00179(10)
N1 0.0352(15) 0.0257(14) 0.0300(14) -0.0017(11) 0.0118(12) -0.0022(11)
N2 0.0426(16) 0.0352(16) 0.0340(15) 0.0010(12) 0.0089(13) -0.0038(12)
N3 0.070(2) 0.0292(17) 0.0442(18) -0.0008(13) -0.0046(16) -0.0083(14)
N4 0.0331(14) 0.0346(15) 0.0327(15) -0.0019(11) 0.0150(12) -0.0018(12)
N5 0.0467(19) 0.069(2) 0.052(2) 0.0168(17) 0.0116(17) 0.0069(16)
O1 0.0670(17) 0.0323(14) 0.0647(18) -0.0034(11) 0.0378(15) -0.0094(12)
O2 0.0532(15) 0.0426(14) 0.0531(15) -0.0156(12) 0.0331(13) -0.0155(11)
O3 0.0591(17) 0.0498(16) 0.0531(16) -0.0027(12) 0.0283(14) 0.0122(13)
O4 0.0558(17) 0.0562(17) 0.0732(19) 0.0037(13) 0.0452(15) 0.0116(13)
O5 0.0557(17) 0.080(2) 0.0558(17) 0.0239(15) -0.0042(15) -0.0098(15)
O6 0.075(2) 0.0538(17) 0.0472(16) 0.0005(12) 0.0006(15) -0.0126(14)
O7 0.078(2) 0.126(3) 0.068(2) 0.007(2) 0.0134(18) -0.007(2)
C1 0.0425(19) 0.0273(17) 0.0377(19) 0.0006(14) 0.0146(16) -0.0032(14)
C2 0.0330(17) 0.0322(18) 0.0338(17) 0.0047(13) 0.0165(15) 0.0014(13)
C3 0.0369(18) 0.0270(17) 0.0378(18) -0.0003(13) 0.0141(16) -0.0007(13)
C4 0.0317(17) 0.0287(17) 0.0305(16) -0.0007(13) 0.0159(14) -0.0016(13)
C5 0.0310(17) 0.0308(17) 0.0326(17) -0.0030(13) 0.0148(14) -0.0022(13)
C6 0.052(2) 0.0307(18) 0.0403(19) -0.0013(15) 0.0147(17) -0.0026(15)
C7 0.061(2) 0.036(2) 0.051(2) -0.0132(17) 0.022(2) -0.0158(17)
C8 0.051(2) 0.051(2) 0.042(2) -0.0115(17) 0.0114(18) -0.0162(18)
C9 0.040(2) 0.047(2) 0.043(2) -0.0020(16) 0.0088(17) -0.0030(16)
C10 0.045(2) 0.068(3) 0.044(2) 0.003(2) 0.0065(19) -0.0039(19)
C11 0.043(2) 0.047(2) 0.043(2) 0.0069(17) 0.0094(17) 0.0004(17)
C12 0.0321(18) 0.0411(19) 0.0344(18) 0.0067(14) 0.0132(15) 0.0006(14)
C13 0.045(2) 0.044(2) 0.045(2) 0.0058(16) 0.0083(18) 0.0037(16)
C14 0.056(2) 0.046(2) 0.060(3) 0.0104(19) 0.011(2) 0.0088(18)
C15 0.0385(19) 0.0338(19) 0.0391(19) 0.0007(15) 0.0181(16) -0.0040(15)
C16 0.069(3) 0.040(2) 0.083(3) 0.001(2) 0.053(2) -0.0041(19)
C17 0.056(2) 0.055(2) 0.062(2) -0.0043(19) 0.038(2) 0.0062(19)
C18 0.046(2) 0.044(2) 0.0359(19) 0.0117(16) 0.0221(17) 0.0179(17)

loop_
_atom_type_symbol
_atom_type_description
_atom_type_scat_dispersion_real
_atom_type_scat_dispersion_imag
_atom_type_scat_source
C C 0.0033 0.0016 'International Tables Vol C Tables 4.2.6.8 and 6.1.1.4'
H H 0.0000 0.0000 'International Tables Vol C Tables 4.2.6.8 and 6.1.1.4'
N N 0.0061 0.0033 'International Tables Vol C Tables 4.2.6.8 and 6.1.1.4'
Cd Cd -0.8075 1.2024 'International Tables Vol C Tables 4.2.6.8 and 6.1.1.4'
O O 0.0106 0.0060 'International Tables Vol C Tables 4.2.6.8 and 6.1.1.4'

loop_
_geom_angle_atom_site_label_1
_geom_angle_atom_site_label_2
_geom_angle_atom_site_label_3
_geom_angle
_geom_angle_site_symmetry_1
_geom_angle_site_symmetry_3
_geom_angle_publ_flag
O5 Cd1 O4 99.34(12) . . ?
O5 Cd1 N4 95.31(10) . . ?
O4 Cd1 N4 137.44(10) . . ?
O5 Cd1 N1 165.43(10) . . ?
O4 Cd1 N1 93.68(11) . . ?
N4 Cd1 N1 70.53(9) . . ?
O5 Cd1 O2 86.30(11) . . ?
O4 Cd1 O2 79.36(11) . . ?
N4 Cd1 O2 141.62(9) . . ?
N1 Cd1 O2 102.60(10) . . ?
O5 Cd1 O1 83.95(13) . . ?
O4 Cd1 O1 133.06(9) . . ?
N4 Cd1 O1 87.97(9) . . ?
N1 Cd1 O1 91.94(11) . . ?
O2 Cd1 O1 53.98(9) . . ?
O5 Cd1 O3 89.45(12) . . ?
O4 Cd1 O3 53.40(9) . . ?
N4 Cd1 O3 87.26(9) . . ?
N1 Cd1 O3 93.13(11) . . ?
O2 Cd1 O3 131.13(9) . . ?
O1 Cd1 O3 171.47(8) . . ?
C4 N1 C1 117.2(3) . . ?
C4 N1 Cd1 117.48(19) . . ?
C1 N1 Cd1 125.0(2) . . ?
C2 N2 C1 116.6(3) . . ?
C1 N3 H3A 120.0 . . ?
C1 N3 H3B 120.0 . . ?
H3A N3 H3B 120.0 . . ?
C9 N4 C5 117.7(3) . . ?
C9 N4 Cd1 123.8(2) . . ?
C5 N4 Cd1 118.3(2) . . ?
C14 N5 C10 116.3(3) . . ?
C15 O1 Cd1 91.7(2) . . ?
C15 O2 Cd1 93.1(2) . . ?
C18 O3 Cd1 87.6(2) . . ?
C18 O4 Cd1 96.9(2) . . ?
Cd1 O5 H19 130.4 . . ?
Cd1 O5 H20 118.7 . . ?
H19 O5 H20 107.0 . . ?
H21 O6 H22 108.3 . . ?
H23 O7 H24 103.4 . . ?
N3 C1 N1 118.3(3) . . ?
N3 C1 N2 116.9(3) . . ?
N1 C1 N2 124.8(3) . . ?
N2 C2 C3 122.6(3) . . ?
N2 C2 C12 115.7(3) . . ?
C3 C2 C12 121.6(3) . . ?
C4 C3 C2 117.1(3) . . ?
C4 C3 H3 121.5 . . ?
C2 C3 H3 121.5 . . ?
N1 C4 C3 121.7(3) . . ?
N1 C4 C5 117.0(3) . . ?
C3 C4 C5 121.3(3) . . ?
N4 C5 C6 122.2(3) . . ?
N4 C5 C4 115.9(3) . . ?
C6 C5 C4 121.9(3) . . ?
C7 C6 C5 118.9(3) . . ?
C7 C6 H6 120.5 . . ?
C5 C6 H6 120.5 . . ?
C8 C7 C6 119.5(3) . . ?
C8 C7 H7 120.2 . . ?
C6 C7 H7 120.2 . . ?
C7 C8 C9 118.8(3) . . ?
C7 C8 H8 120.6 . . ?
C9 C8 H8 120.6 . . ?
N4 C9 C8 122.8(3) . . ?
N4 C9 H9 118.6 . . ?
C8 C9 H9 118.6 . . ?
N5 C10 C11 123.8(4) . . ?
N5 C10 H10 118.1 . . ?
C11 C10 H10 118.1 . . ?
C10 C11 C12 119.3(4) . . ?
C10 C11 H11 120.3 . . ?
C12 C11 H11 120.3 . . ?
C13 C12 C11 117.4(3) . . ?
C13 C12 C2 122.7(3) . . ?
C11 C12 C2 119.9(3) . . ?
C12 C13 C14 119.4(3) . . ?
C12 C13 H13 120.3 . . ?
C14 C13 H13 120.3 . . ?
N5 C14 C13 123.8(4) . . ?
N5 C14 H14 118.1 . . ?
C13 C14 H14 118.1 . . ?
O2 C15 O1 121.1(3) . . ?
O2 C15 C16 120.3(3) . . ?
O1 C15 C16 118.6(3) . . ?
C16 C16 C15 115.4(4) 3_666 . ?
C16 C16 H16A 108.4 3_666 . ?
C15 C16 H16A 108.4 . . ?
C16 C16 H16B 108.4 3_666 . ?
C15 C16 H16B 108.4 . . ?
H16A C16 H16B 107.5 . . ?
C17 C17 C18 115.8(4) 3_567 . ?
C17 C17 H17A 108.3 3_567 . ?
C18 C17 H17A 108.3 . . ?
C17 C17 H17B 108.3 3_567 . ?
C18 C17 H17B 108.3 . . ?
H17A C17 H17B 107.4 . . ?
O3 C18 O4 122.1(3) . . ?
O3 C18 C17 121.1(4) . . ?
O4 C18 C17 116.8(3) . . ?

loop_
_geom_bond_atom_site_label_1
_geom_bond_atom_site_label_2
_geom_bond_distance
_geom_bond_site_symmetry_2
_geom_bond_publ_flag
Cd1 O5 2.286(3) . ?
Cd1 O4 2.327(3) . ?
Cd1 N4 2.333(3) . ?
Cd1 N1 2.344(3) . ?
Cd1 O2 2.374(3) . ?
Cd1 O1 2.404(3) . ?
Cd1 O3 2.533(3) . ?
N1 C4 1.340(4) . ?
N1 C1 1.350(4) . ?
N2 C2 1.327(4) . ?
N2 C1 1.354(4) . ?
N3 C1 1.334(4) . ?
N3 H3A 0.8600 . ?
N3 H3B 0.8600 . ?
N4 C9 1.344(4) . ?
N4 C5 1.345(4) . ?
N5 C14 1.326(5) . ?
N5 C10 1.334(5) . ?
O1 C15 1.246(4) . ?
O2 C15 1.245(4) . ?
O3 C18 1.245(4) . ?
O4 C18 1.259(4) . ?
O5 H19 0.8417 . ?
O5 H20 0.8430 . ?
O6 H21 0.8406 . ?
O6 H22 0.8352 . ?
O7 H23 0.8628 . ?
O7 H24 0.8559 . ?
C2 C3 1.389(4) . ?
C2 C12 1.497(4) . ?
C3 C4 1.383(4) . ?
C3 H3 0.9300 . ?
C4 C5 1.503(4) . ?
C5 C6 1.380(4) . ?
C6 C7 1.372(4) . ?
C6 H6 0.9300 . ?
C7 C8 1.368(5) . ?
C7 H7 0.9300 . ?
C8 C9 1.372(5) . ?
C8 H8 0.9300 . ?
C9 H9 0.9300 . ?
C10 C11 1.369(5) . ?
C10 H10 0.9300 . ?
C11 C12 1.381(5) . ?
C11 H11 0.9300 . ?
C12 C13 1.373(5) . ?
C13 C14 1.376(5) . ?
C13 H13 0.9300 . ?
C14 H14 0.9300 . ?
C15 C16 1.503(5) . ?
C16 C16 1.484(7) 3_666 ?
C16 H16A 0.9700 . ?
C16 H16B 0.9700 . ?
C17 C17 1.491(7) 3_567 ?
C17 C18 1.514(5) . ?
C17 H17A 0.9700 . ?
C17 H17B 0.9700 . ?
